data_7224033
loop_
_publ_author_name
'Iwanek, Waldemar'
'Stefa\'nska, Karolina'
'Szumna, Agnieszka'
'Wierzbicki, Micha\/l'

_publ_section_title
;
 Inherently chiral heterocyclic resorcinarenes using Diels-Alder reaction
;
_journal_name_full 'RSC Adv.'
_journal_paper_doi 10.1039/C5RA26106F
_journal_year 2016
_chemical_formula_moiety 'C84 H96 O8'
_chemical_formula_sum 'C84 H96 O8'
_chemical_formula_weight 1233.60
_chemical_name_systematic
;
 ?
;
_space_group_crystal_system triclinic
_space_group_IT_number 2
_space_group_name_Hall '-P 1'
_space_group_name_H-M_alt 'P -1'
_symmetry_space_group_name_Hall '-P 1'
_symmetry_space_group_name_H-M 'P -1'
_atom_sites_solution_hydrogens geom
_audit_creation_date 2015-06-08
_audit_creation_method
;
Olex2 1.2
(compiled 2015.01.26 svn.r3150 for OlexSys, GUI svn.r4998)
;
_audit_update_record
;
2015-06-08 deposited with the CCDC.
2016-01-22 downloaded from the CCDC.
;
_cell_angle_alpha 101.233(4)
_cell_angle_beta 109.150(4)
_cell_angle_gamma 90.535(4)
_cell_formula_units_Z 2
_cell_length_a 16.2545(7)
_cell_length_b 16.3681(9)
_cell_length_c 19.4099(7)
_cell_measurement_reflns_used 10718
_cell_measurement_temperature 99.9(3)
_cell_measurement_theta_max 70.0810
_cell_measurement_theta_min 3.8720
_cell_volume 4769.9(4)
_computing_cell_refinement
;
CrysAlisPro, Agilent Technologies,
Version 1.171.37.33 (release 27-03-2014 CrysAlis171 .NET)
(compiled Mar 27 2014,17:12:48)
;
_computing_data_collection
;
CrysAlisPro, Agilent Technologies,
Version 1.171.37.33 (release 27-03-2014 CrysAlis171 .NET)
(compiled Mar 27 2014,17:12:48)
;
_computing_data_reduction
;
CrysAlisPro, Agilent Technologies,
Version 1.171.37.33 (release 27-03-2014 CrysAlis171 .NET)
(compiled Mar 27 2014,17:12:48)
;
_computing_molecular_graphics 'Olex2 (Dolomanov et al., 2009)'
_computing_publication_material 'Olex2 (Dolomanov et al., 2009)'
_computing_structure_refinement 'ShelXL (Sheldrick, 2008)'
_diffrn_ambient_environment N~2~
_diffrn_ambient_temperature 99.9(3)
_diffrn_detector 'CCD plate'
_diffrn_detector_area_resol_mean 16.2974
_diffrn_detector_type Eos
_diffrn_measured_fraction_theta_full 0.895
_diffrn_measured_fraction_theta_max 0.998
_diffrn_measurement_details
;
  1 omega  -13.00   16.00   1.0000    1.0000
omega____ theta____ kappa____ phi______ frames
    -        0.0000  -57.0000   60.0000 29

  2 omega   -9.00   24.00   1.0000    1.0000
omega____ theta____ kappa____ phi______ frames
    -        0.0000  -87.0000   53.0000 33

  3 omega   36.00   69.00   1.0000    5.0000
omega____ theta____ kappa____ phi______ frames
    -       54.0000 -125.0000  150.0000 33

  4 omega   59.00  104.00   1.0000   20.0000
omega____ theta____ kappa____ phi______ frames
    -      108.0000  -50.0000   60.0000 45

  5 omega   66.00  116.00   1.0000   20.0000
omega____ theta____ kappa____ phi______ frames
    -      108.0000 -111.0000  150.0000 50

  6 omega   72.00  116.00   1.0000   20.0000
omega____ theta____ kappa____ phi______ frames
    -      108.0000 -111.0000   30.0000 44

  7 omega  107.00  134.00   1.0000   20.0000
omega____ theta____ kappa____ phi______ frames
    -      108.0000  -77.0000  -60.0000 27

  8 omega   81.00  114.00   1.0000   20.0000
omega____ theta____ kappa____ phi______ frames
    -      108.0000 -111.0000  -90.0000 33

  9 omega  118.00  145.00   1.0000   20.0000
omega____ theta____ kappa____ phi______ frames
    -      108.0000  -91.0000 -180.0000 27

 10 omega   85.00  168.00   1.0000   20.0000
omega____ theta____ kappa____ phi______ frames
    -      108.0000   37.0000 -150.0000 83

 11 omega  105.00  176.00   1.0000   20.0000
omega____ theta____ kappa____ phi______ frames
    -      108.0000  111.0000 -150.0000 71

 12 omega  104.00  171.00   1.0000   20.0000
omega____ theta____ kappa____ phi______ frames
    -      108.0000   77.0000 -120.0000 67

 13 omega  100.00  140.00   1.0000   20.0000
omega____ theta____ kappa____ phi______ frames
    -      108.0000  111.0000  -60.0000 40

 14 omega  123.00  150.00   1.0000   20.0000
omega____ theta____ kappa____ phi______ frames
    -      108.0000   63.0000   30.0000 27

 15 omega  144.00  174.00   1.0000   20.0000
omega____ theta____ kappa____ phi______ frames
    -      108.0000   63.0000  150.0000 30

 16 omega  128.00  160.00   1.0000   20.0000
omega____ theta____ kappa____ phi______ frames
    -      108.0000   87.0000  170.0000 32

 17 omega  106.00  151.00   1.0000   20.0000
omega____ theta____ kappa____ phi______ frames
    -      108.0000  178.0000   90.0000 45

 18 omega   86.00  167.00   1.0000   20.0000
omega____ theta____ kappa____ phi______ frames
    -      108.0000   63.0000  -60.0000 81

 19 omega   86.00  176.00   1.0000   20.0000
omega____ theta____ kappa____ phi______ frames
    -      108.0000   63.0000  -90.0000 90

 20 omega   58.00   84.00   1.0000   20.0000
omega____ theta____ kappa____ phi______ frames
    -      108.0000  178.0000   90.0000 26

 21 omega   61.00  119.00   1.0000    5.0000
omega____ theta____ kappa____ phi______ frames
    -       54.0000   57.0000  150.0000 58

 22 omega   39.00   67.00   1.0000   20.0000
omega____ theta____ kappa____ phi______ frames
    -      108.0000  -37.0000  150.0000 28

 23 omega   29.00  125.00   1.0000    5.0000
omega____ theta____ kappa____ phi______ frames
    -       54.0000   37.0000  120.0000 96

 24 omega   43.00  104.00   1.0000   20.0000
omega____ theta____ kappa____ phi______ frames
    -      108.0000  -50.0000  -60.0000 61

 25 omega   46.00  120.00   1.0000   20.0000
omega____ theta____ kappa____ phi______ frames
    -      108.0000  -63.0000 -180.0000 74

 26 omega   41.00   71.00   1.0000   20.0000
omega____ theta____ kappa____ phi______ frames
    -      108.0000  -77.0000  -60.0000 30

 27 omega   36.00   82.00   1.0000   20.0000
omega____ theta____ kappa____ phi______ frames
    -      108.0000  -25.0000  -90.0000 46

 28 omega   37.00   76.00   1.0000   20.0000
omega____ theta____ kappa____ phi______ frames
    -      108.0000  -37.0000 -180.0000 39

 29 omega   37.00  101.00   1.0000   20.0000
omega____ theta____ kappa____ phi______ frames
    -      108.0000  -91.0000 -180.0000 64

 30 omega   30.00   75.00   1.0000    5.0000
omega____ theta____ kappa____ phi______ frames
    -       54.0000  -57.0000 -120.0000 45

 31 omega   33.00  110.00   1.0000    5.0000
omega____ theta____ kappa____ phi______ frames
    -       54.0000 -125.0000 -120.0000 77

 32 omega   26.00   61.00   1.0000    5.0000
omega____ theta____ kappa____ phi______ frames
    -       54.0000  -77.0000    0.0000 35

 33 omega   36.00  103.00   1.0000   20.0000
omega____ theta____ kappa____ phi______ frames
    -      108.0000 -111.0000   90.0000 67

 34 omega   31.00  115.00   1.0000    5.0000
omega____ theta____ kappa____ phi______ frames
    -       54.0000   37.0000   30.0000 84

 35 omega  -10.00   69.00   1.0000    1.0000
omega____ theta____ kappa____ phi______ frames
    -        0.0000   57.0000 -150.0000 79

 36 omega  -18.00   74.00   1.0000    5.0000
omega____ theta____ kappa____ phi______ frames
    -       54.0000  -37.0000 -180.0000 92

 37 omega  -26.00    4.00   1.0000    1.0000
omega____ theta____ kappa____ phi______ frames
    -        0.0000   77.0000 -180.0000 30

 38 omega  -66.00  -29.00   1.0000    1.0000
omega____ theta____ kappa____ phi______ frames
    -        0.0000  -57.0000   60.0000 37
;
_diffrn_measurement_device 'four-circle diffractometer'
_diffrn_measurement_device_type 'SuperNova, Dual, Cu at zero, Eos'
_diffrn_measurement_method '\w scans'
_diffrn_orient_matrix_UB_11 -0.0210648000
_diffrn_orient_matrix_UB_12 0.0813443000
_diffrn_orient_matrix_UB_13 -0.0287246000
_diffrn_orient_matrix_UB_21 0.0693306000
_diffrn_orient_matrix_UB_22 0.0496014000
_diffrn_orient_matrix_UB_23 0.0715116000
_diffrn_orient_matrix_UB_31 0.0698495000
_diffrn_orient_matrix_UB_32 -0.0137372000
_diffrn_orient_matrix_UB_33 -0.0380028000
_diffrn_radiation_monochromator mirror
_diffrn_radiation_probe x-ray
_diffrn_radiation_type MoK\a
_diffrn_radiation_wavelength 0.71073
_diffrn_reflns_av_R_equivalents 0.0450
_diffrn_reflns_av_unetI/netI 0.0543
_diffrn_reflns_laue_measured_fraction_full 0.895
_diffrn_reflns_laue_measured_fraction_max 0.998
_diffrn_reflns_limit_h_max 19
_diffrn_reflns_limit_h_min -13
_diffrn_reflns_limit_k_max 19
_diffrn_reflns_limit_k_min -19
_diffrn_reflns_limit_l_max 22
_diffrn_reflns_limit_l_min -23
_diffrn_reflns_number 36541
_diffrn_reflns_point_group_measured_fraction_full 0.895
_diffrn_reflns_point_group_measured_fraction_max 0.998
_diffrn_reflns_theta_full 26.000
_diffrn_reflns_theta_max 25.000
_diffrn_reflns_theta_min 1.429
_diffrn_source 'sealed X-ray tube'
_diffrn_source_type 'SuperNova (Cu) X-ray Source'
_exptl_absorpt_coefficient_mu 0.054
_exptl_absorpt_correction_T_max 1.00000
_exptl_absorpt_correction_T_min 0.80240
_exptl_absorpt_correction_type multi-scan
_exptl_absorpt_process_details
;
CrysAlisPro, Agilent Technologies,
Version 1.171.37.33 (release 27-03-2014 CrysAlis171 .NET)
(compiled Mar 27 2014,17:12:48)
Empirical absorption correction using spherical harmonics,
 implemented in SCALE3 ABSPACK scaling algorithm.
;
_exptl_crystal_density_diffrn 0.859
_exptl_crystal_F_000 1328
_exptl_crystal_recrystallization_method 'Re-crystallisation from solvent: ethyl acetate'
_refine_diff_density_max 0.916
_refine_diff_density_min -0.458
_refine_diff_density_rms 0.094
_refine_ls_extinction_method none
_refine_ls_goodness_of_fit_ref 1.217
_refine_ls_hydrogen_treatment constr
_refine_ls_matrix_type full
_refine_ls_number_parameters 889
_refine_ls_number_reflns 16771
_refine_ls_number_restraints 0
_refine_ls_restrained_S_all 1.217
_refine_ls_R_factor_all 0.1204
_refine_ls_R_factor_gt 0.0996
_refine_ls_shift/su_max 0.000
_refine_ls_shift/su_mean 0.000
_refine_ls_structure_factor_coef Fsqd
_refine_ls_weighting_details 'w=1/[\s^2^(Fo^2^)+(0.2000P)^2^] where P=(Fo^2^+2Fc^2^)/3'
_refine_ls_weighting_scheme calc
_refine_ls_wR_factor_gt 0.2922
_refine_ls_wR_factor_ref 0.3162
_reflns_Friedel_coverage 0.000
_reflns_number_gt 11852
_reflns_number_total 16771
_reflns_threshold_expression 'I > 2\s(I)'
_cod_data_source_file c5ra26106f2.cif
_cod_data_source_block ks5
_cod_database_code 7224033
_shelxl_version_number 2013-4
_chemical_oxdiff_formula 'C60 H40 N4 O12'
_shelx_space_group_comment
;
The symmetry employed for this shelxl refinement is uniquely defined
by the following loop, which should always be used as a source of
symmetry information in preference to the above space-group names.
They are only intended as comments.
;
_reflns_odcompleteness_completeness 99.67
_reflns_odcompleteness_iscentric 1
_reflns_odcompleteness_theta 68.13
_olex2_refinement_description
;
1. Fixed Uiso
 At 1.2 times of:
  All C(H) groups, All C(H,H) groups, All C(H,H,H,H) groups
 At 1.5 times of:
  All C(H,H,H) groups, All O(H) groups
2. Others
 Sof(H80C)=Sof(H80D)=Sof(C81B)=Sof(H81B)=Sof(C82B)=Sof(H82D)=Sof(H82E)=
 Sof(H82F)=Sof(C83B)=Sof(H83D)=Sof(H83E)=Sof(H83F)=1-FVAR(1)
 Sof(H80A)=Sof(H80B)=Sof(C81A)=Sof(H81A)=Sof(C82A)=Sof(H82A)=Sof(H82B)=
 Sof(H82C)=Sof(C83A)=Sof(H83A)=Sof(H83B)=Sof(H83C)=FVAR(1)
 Sof(H20A)=Sof(H20B)=Sof(C21A)=Sof(H21A)=Sof(C22A)=Sof(H22A)=Sof(H22B)=
 Sof(H22C)=Sof(C23A)=Sof(H23A)=Sof(H23B)=Sof(H23C)=1-FVAR(2)
 Sof(H20C)=Sof(H20D)=Sof(C21B)=Sof(H21B)=Sof(C22B)=Sof(H22D)=Sof(H22E)=
 Sof(H22F)=Sof(C23B)=Sof(H23D)=Sof(H23E)=Sof(H23F)=FVAR(2)
3.a Ternary CH refined with riding coordinates:
 C19(H19), C21A(H21A), C21B(H21B), C49(H49), C51A(H51A), C79(H79), C81A(H81A),
 C81B(H81B), C109(H109), C111(H111)
3.b Secondary CH2 refined with riding coordinates:
 C1AA(H1AA,H1AB), C2AA(H2AA,H2AB), C20(H20A,H20B), C20(H20C,H20D), C40(H40A,
 H40B), C41(H41A,H41B), C50(H50A,H50B), C70(H70A,H70B), C71(H71A,H71B),
 C80(H80A,H80B), C80(H80C,H80D), C100(H10A,H10B), C101(H10C,H10D), C110(H11A,
 H11B)
3.c Me refined with riding coordinates:
 C22A(H22A,H22B,H22C), C23A(H23A,H23B,H23C), C22B(H22D,H22E,H22F), C23B(H23D,
 H23E,H23F), C52A(H52A,H52B,H52C), C53A(H53A,H53B,H53C), C82A(H82A,H82B,H82C),
 C83A(H83A,H83B,H83C), C82B(H82D,H82E,H82F), C83B(H83D,H83E,H83F), C112(H11C,
 H11D,H11E), C113(H11F,H11G,H11H)
3.d Aromatic/amide H refined with riding coordinates:
 C8AA(H8AA), C1CA(H1CA), C3AA(H3AA), C16(H16), C17(H17), C18(H18), C32(H32),
 C44(H44), C45(H45), C46(H46), C47(H47), C48(H48), C62(H62), C74(H74), C75(H75),
  C76(H76), C77(H77), C78(H78), C92(H92), C104(H104), C105(H105), C106(H106),
 C107(H107), C108(H108)
3.e Tetrahedral OH refined with riding coordinates:
 O7(H7), O37(H37), O67(H67), O97(H97)
3.f Idealised Me refined as rotating group:
 C3BA(H3BA,H3BB,H3BC), C42(H42A,H42B,H42C), C72(H72A,H72B,H72C), C102(H10E,
 H10F,H10G)
;
_olex2_submission_special_instructions 'No special instructions were received'

loop_
_space_group_symop_operation_xyz
'x, y, z'
'-x, -y, -z'

loop_
_atom_site_label
_atom_site_type_symbol
_atom_site_fract_x
_atom_site_fract_y
_atom_site_fract_z
_atom_site_U_iso_or_equiv
_atom_site_adp_type
_atom_site_occupancy
_atom_site_site_symmetry_order
_atom_site_calc_flag
_atom_site_refinement_flags_posn
_atom_site_refinement_flags_occupancy
_atom_site_disorder_assembly
_atom_site_disorder_group
C0AA C 0.21080(17) 1.00148(17) 0.24233(16) 0.0258(5) Uani 1 1 d . . . .
C8AA C 0.23876(18) 1.06270(18) 0.21283(16) 0.0269(6) Uani 1 1 d . . . .
H8AA H 0.1978 1.0813 0.1725 0.032 Uiso 1 1 calc R . . .
C9AA C 0.32543(18) 1.09841(18) 0.24026(17) 0.0288(6) Uani 1 1 d . . . .
C0BA C 0.38339(17) 1.06930(18) 0.29863(17) 0.0281(6) Uani 1 1 d . . . .
C7BA C 0.35860(17) 1.00989(18) 0.33176(17) 0.0279(6) Uani 1 1 d . . . .
C4AA C 0.27159(18) 0.97814(17) 0.30377(16) 0.0261(6) Uani 1 1 d . . . .
O7 O 0.47209(12) 1.09660(13) 0.32739(13) 0.0328(5) Uani 1 1 d . . . .
H7 H 0.4778 1.1484 0.3308 0.049 Uiso 1 1 calc R . . .
O8 O 0.24031(12) 0.92006(12) 0.33467(11) 0.0270(4) Uani 1 1 d . . . .
C8BA C 0.29549(18) 0.90561(18) 0.40693(17) 0.0293(6) Uani 1 1 d . . . .
C1AA C 0.38937(18) 0.8997(2) 0.40686(18) 0.0329(6) Uani 1 1 d . . . .
H1AA H 0.4269 0.8875 0.4548 0.040 Uiso 1 1 calc R . . .
H1AB H 0.3910 0.8533 0.3662 0.040 Uiso 1 1 calc R . . .
C2AA C 0.42458(18) 0.9809(2) 0.39594(18) 0.0326(6) Uani 1 1 d . . . .
H2AA H 0.4370 1.0243 0.4422 0.039 Uiso 1 1 calc R . . .
H2AB H 0.4799 0.9722 0.3855 0.039 Uiso 1 1 calc R . . .
C3BA C 0.25746(19) 0.82158(19) 0.41061(18) 0.0336(6) Uani 1 1 d . . . .
H3BA H 0.1970 0.8263 0.4096 0.050 Uiso 1 1 calc GR . . .
H3BB H 0.2923 0.8053 0.4569 0.050 Uiso 1 1 calc GR . . .
H3BC H 0.2586 0.7791 0.3677 0.050 Uiso 1 1 calc GR . . .
C5AA C 0.28860(18) 0.97532(19) 0.46993(18) 0.0319(6) Uani 1 1 d . . . .
C1CA C 0.23181(18) 1.03839(19) 0.45668(18) 0.0331(6) Uani 1 1 d . . . .
H1CA H 0.1976 1.0403 0.4069 0.040 Uiso 1 1 calc R . . .
C3AA C 0.2248(2) 1.0984(2) 0.5155(2) 0.0400(7) Uani 1 1 d . . . .
H3AA H 0.1853 1.1406 0.5059 0.048 Uiso 1 1 calc R . . .
C16 C 0.2757(2) 1.0967(2) 0.5887(2) 0.0434(8) Uani 1 1 d . . . .
H16 H 0.2707 1.1374 0.6290 0.052 Uiso 1 1 calc R . . .
C17 C 0.3334(2) 1.0358(2) 0.60249(19) 0.0422(8) Uani 1 1 d . . . .
H17 H 0.3693 1.0355 0.6522 0.051 Uiso 1 1 calc R . . .
C18 C 0.33910(18) 0.9748(2) 0.54375(18) 0.0361(7) Uani 1 1 d . . . .
H18 H 0.3778 0.9322 0.5538 0.043 Uiso 1 1 calc R . . .
C19 C 0.35386(17) 1.16643(18) 0.20753(17) 0.0286(6) Uani 1 1 d . . . .
H19 H 0.4189 1.1668 0.2222 0.034 Uiso 1 1 calc R . . .
C20 C 0.3187(2) 1.1481(2) 0.12134(18) 0.0351(6) Uani 1 1 d . . . .
H20A H 0.2544 1.1500 0.1050 0.042 Uiso 0.400(8) 1 calc R P A 1
H20B H 0.3423 1.1938 0.1048 0.042 Uiso 0.400(8) 1 calc R P A 1
H20C H 0.3330 1.0913 0.1024 0.042 Uiso 0.600(8) 1 calc R P A 2
H20D H 0.2542 1.1484 0.1044 0.042 Uiso 0.600(8) 1 calc R P A 2
C21A C 0.3394(7) 1.0643(7) 0.0804(7) 0.056(3) Uani 0.400(8) 1 d . P A 1
H21A H 0.3191 1.0187 0.0999 0.067 Uiso 0.400(8) 1 calc R P A 1
C22A C 0.4356(10) 1.0610(10) 0.0969(9) 0.082(4) Uani 0.400(8) 1 d . P A 1
H22A H 0.4652 1.0715 0.1511 0.123 Uiso 0.400(8) 1 calc R P A 1
H22B H 0.4570 1.1038 0.0766 0.123 Uiso 0.400(8) 1 calc R P A 1
H22C H 0.4478 1.0057 0.0741 0.123 Uiso 0.400(8) 1 calc R P A 1
C23A C 0.2903(12) 1.0480(11) -0.0048(8) 0.089(5) Uani 0.400(8) 1 d . P A 1
H23A H 0.2274 1.0494 -0.0142 0.133 Uiso 0.400(8) 1 calc R P A 1
H23B H 0.3025 0.9930 -0.0283 0.133 Uiso 0.400(8) 1 calc R P A 1
H23C H 0.3100 1.0911 -0.0257 0.133 Uiso 0.400(8) 1 calc R P A 1
C21B C 0.3548(4) 1.2099(4) 0.0870(3) 0.0417(15) Uani 0.600(8) 1 d . P A 2
H21B H 0.3347 1.2659 0.1024 0.050 Uiso 0.600(8) 1 calc R P A 2
C22B C 0.4559(5) 1.2188(6) 0.1130(5) 0.068(2) Uani 0.600(8) 1 d . P A 2
H22D H 0.4794 1.2352 0.1675 0.102 Uiso 0.600(8) 1 calc R P A 2
H22E H 0.4749 1.2616 0.0912 0.102 Uiso 0.600(8) 1 calc R P A 2
H22F H 0.4774 1.1653 0.0966 0.102 Uiso 0.600(8) 1 calc R P A 2
C23B C 0.3171(5) 1.1846(5) 0.0031(4) 0.061(2) Uani 0.600(8) 1 d . P A 2
H23D H 0.3404 1.2243 -0.0191 0.092 Uiso 0.600(8) 1 calc R P A 2
H23E H 0.2534 1.1847 -0.0128 0.092 Uiso 0.600(8) 1 calc R P A 2
H23F H 0.3332 1.1284 -0.0133 0.092 Uiso 0.600(8) 1 calc R P A 2
C31 C 0.33499(18) 1.25389(19) 0.24226(17) 0.0296(6) Uani 1 1 d . . . .
C32 C 0.25545(18) 1.28630(18) 0.21378(16) 0.0287(6) Uani 1 1 d . . . .
H32 H 0.2107 1.2519 0.1737 0.034 Uiso 1 1 calc R . . .
C33 C 0.23798(18) 1.36747(18) 0.24133(16) 0.0289(6) Uani 1 1 d . . . .
C34 C 0.30504(18) 1.41726(18) 0.29952(17) 0.0291(6) Uani 1 1 d . . . .
C35 C 0.38607(18) 1.38591(18) 0.33172(18) 0.0296(6) Uani 1 1 d . . . .
C36 C 0.39876(18) 1.30469(19) 0.30314(17) 0.0286(6) Uani 1 1 d . . . .
O37 O 0.29762(13) 1.49923(13) 0.32803(12) 0.0326(5) Uani 1 1 d . . . .
H37 H 0.2500 1.5036 0.3362 0.049 Uiso 1 1 calc R . . .
O38 O 0.47656(12) 1.26857(13) 0.33289(12) 0.0300(4) Uani 1 1 d . . . .
C39 C 0.53708(18) 1.31201(19) 0.40477(18) 0.0316(6) Uani 1 1 d . . . .
C40 C 0.54458(18) 1.40414(19) 0.40487(19) 0.0340(6) Uani 1 1 d . . . .
H40A H 0.5653 1.4122 0.3639 0.041 Uiso 1 1 calc R . . .
H40B H 0.5879 1.4338 0.4526 0.041 Uiso 1 1 calc R . . .
C41 C 0.45655(18) 1.44087(19) 0.39494(19) 0.0333(6) Uani 1 1 d . . . .
H41A H 0.4427 1.4459 0.4415 0.040 Uiso 1 1 calc R . . .
H41B H 0.4594 1.4975 0.3845 0.040 Uiso 1 1 calc R . . .
C42 C 0.62277(19) 1.2736(2) 0.4079(2) 0.0369(7) Uani 1 1 d . . . .
H42A H 0.6150 1.2131 0.4032 0.055 Uiso 1 1 calc GR . . .
H42B H 0.6679 1.2981 0.4556 0.055 Uiso 1 1 calc GR . . .
H42C H 0.6406 1.2849 0.3668 0.055 Uiso 1 1 calc GR . . .
C43 C 0.50746(18) 1.29393(19) 0.46825(18) 0.0331(6) Uani 1 1 d . . . .
C44 C 0.43620(19) 1.2386(2) 0.45586(19) 0.0349(7) Uani 1 1 d . . . .
H44 H 0.4020 1.2125 0.4063 0.042 Uiso 1 1 calc R . . .
C45 C 0.4147(2) 1.2211(2) 0.5150(2) 0.0396(7) Uani 1 1 d . . . .
H45 H 0.3664 1.1825 0.5058 0.048 Uiso 1 1 calc R . . .
C46 C 0.4630(2) 1.2595(2) 0.5873(2) 0.0433(8) Uani 1 1 d . . . .
H46 H 0.4482 1.2469 0.6277 0.052 Uiso 1 1 calc R . . .
C47 C 0.5329(2) 1.3163(2) 0.6010(2) 0.0425(8) Uani 1 1 d . . . .
H47 H 0.5653 1.3435 0.6508 0.051 Uiso 1 1 calc R . . .
C48 C 0.5558(2) 1.3335(2) 0.5417(2) 0.0392(7) Uani 1 1 d . . . .
H48 H 0.6042 1.3721 0.5512 0.047 Uiso 1 1 calc R . . .
C49 C 0.15005(18) 1.40119(18) 0.20832(17) 0.0293(6) Uani 1 1 d . . . .
H49 H 0.1597 1.4635 0.2234 0.035 Uiso 1 1 calc R . . .
C50 C 0.1169(2) 1.3798(2) 0.12205(18) 0.0368(7) Uani 1 1 d . . . .
H50A H 0.1061 1.3184 0.1048 0.044 Uiso 1 1 calc R . B .
H50B H 0.0605 1.4044 0.1034 0.044 Uiso 1 1 calc R . B .
C51A C 0.1808(3) 1.4114(3) 0.0883(3) 0.0617(11) Uani 1 1 d . . C 1
H51A H 0.2354 1.3826 0.1059 0.074 Uiso 1 1 calc R . C 1
C52A C 0.2073(7) 1.5050(4) 0.1137(4) 0.113(3) Uani 1 1 d . . C 1
H52A H 0.2287 1.5201 0.1683 0.169 Uiso 1 1 calc R . C 1
H52B H 0.1566 1.5361 0.0941 0.169 Uiso 1 1 calc R . C 1
H52C H 0.2537 1.5189 0.0949 0.169 Uiso 1 1 calc R . C 1
C53A C 0.1473(6) 1.3853(5) 0.0053(4) 0.121(3) Uani 1 1 d . . C 1
H53A H 0.1892 1.4061 -0.0150 0.182 Uiso 1 1 calc R . C 1
H53B H 0.0910 1.4084 -0.0145 0.182 Uiso 1 1 calc R . C 1
H53C H 0.1397 1.3242 -0.0091 0.182 Uiso 1 1 calc R . C 1
C61 C 0.08324(18) 1.37563(18) 0.24177(17) 0.0289(6) Uani 1 1 d . . . .
C62 C 0.03078(17) 1.30110(18) 0.21306(16) 0.0273(6) Uani 1 1 d . . . .
H62 H 0.0385 1.2635 0.1721 0.033 Uiso 1 1 calc R . . .
C63 C -0.03315(17) 1.27864(18) 0.24167(16) 0.0271(6) Uani 1 1 d . . . .
C64 C -0.04438(16) 1.33602(18) 0.30044(17) 0.0289(6) Uani 1 1 d . . . .
C65 C 0.00769(17) 1.41112(19) 0.33202(17) 0.0297(6) Uani 1 1 d . . . .
C66 C 0.07177(17) 1.42950(18) 0.30362(17) 0.0280(6) Uani 1 1 d . . . .
O67 O -0.10841(13) 1.32355(13) 0.33037(12) 0.0313(5) Uani 1 1 d . . . .
H67 H -0.1040 1.2772 0.3433 0.047 Uiso 1 1 calc R . . .
O68 O 0.12859(13) 1.50139(13) 0.33406(12) 0.0315(4) Uani 1 1 d . . . .
C69 C 0.1315(2) 1.5501(2) 0.40635(19) 0.0347(6) Uani 1 1 d . . . .
C70 C 0.0378(2) 1.5574(2) 0.4070(2) 0.0368(7) Uani 1 1 d . . . .
H70A H 0.0389 1.5923 0.4551 0.044 Uiso 1 1 calc R . . .
H70B H 0.0044 1.5851 0.3666 0.044 Uiso 1 1 calc R . . .
C71 C -0.00701(19) 1.47222(19) 0.39641(19) 0.0340(6) Uani 1 1 d . . . .
H71A H -0.0704 1.4770 0.3858 0.041 Uiso 1 1 calc R . . .
H71B H 0.0163 1.4508 0.4428 0.041 Uiso 1 1 calc R . . .
C72 C 0.1741(2) 1.6339(2) 0.4094(2) 0.0384(7) Uani 1 1 d . . . .
H72A H 0.2314 1.6262 0.4036 0.058 Uiso 1 1 calc GR . . .
H72B H 0.1815 1.6710 0.4576 0.058 Uiso 1 1 calc GR . . .
H72C H 0.1371 1.6587 0.3691 0.058 Uiso 1 1 calc GR . . .
C73 C 0.18797(19) 1.5093(2) 0.46889(19) 0.0347(7) Uani 1 1 d . . . .
C74 C 0.23465(19) 1.4415(2) 0.4554(2) 0.0361(7) Uani 1 1 d . . . .
H74 H 0.2302 1.4164 0.4058 0.043 Uiso 1 1 calc R . . .
C75 C 0.2888(2) 1.4096(2) 0.5155(2) 0.0420(8) Uani 1 1 d . . . .
H75 H 0.3218 1.3637 0.5061 0.050 Uiso 1 1 calc R . . .
C76 C 0.2946(2) 1.4439(3) 0.5873(2) 0.0479(9) Uani 1 1 d . . . .
H76 H 0.3308 1.4214 0.6274 0.057 Uiso 1 1 calc R . . .
C77 C 0.2479(2) 1.5109(3) 0.6011(2) 0.0486(8) Uani 1 1 d . . . .
H77 H 0.2517 1.5346 0.6509 0.058 Uiso 1 1 calc R . . .
C78 C 0.1950(2) 1.5442(2) 0.5426(2) 0.0432(8) Uani 1 1 d . . . .
H78 H 0.1635 1.5910 0.5528 0.052 Uiso 1 1 calc R . . .
C79 C -0.08790(17) 1.19559(19) 0.21056(16) 0.0287(6) Uani 1 1 d . . . .
H79 H -0.1404 1.2026 0.2266 0.034 Uiso 1 1 calc R . . .
C80 C -0.12285(18) 1.17389(19) 0.12424(16) 0.0304(6) Uani 1 1 d . . . .
H80A H -0.1532 1.1171 0.1074 0.037 Uiso 0.336(8) 1 calc R P D 1
H80B H -0.0727 1.1728 0.1059 0.037 Uiso 0.336(8) 1 calc R P D 1
H80C H -0.0735 1.1598 0.1059 0.037 Uiso 0.664(8) 1 calc R P D 2
H80D H -0.1474 1.2237 0.1057 0.037 Uiso 0.664(8) 1 calc R P D 2
C81A C -0.1866(7) 1.2360(8) 0.0888(5) 0.046(3) Uani 0.336(8) 1 d . P D 1
H81A H -0.1545 1.2927 0.1056 0.056 Uiso 0.336(8) 1 calc R P D 1
C82A C -0.2103(8) 1.2113(12) 0.0037(7) 0.072(5) Uani 0.336(8) 1 d . P D 1
H82A H -0.1567 1.2079 -0.0090 0.108 Uiso 0.336(8) 1 calc R P D 1
H82B H -0.2455 1.2533 -0.0193 0.108 Uiso 0.336(8) 1 calc R P D 1
H82C H -0.2439 1.1568 -0.0147 0.108 Uiso 0.336(8) 1 calc R P D 1
C83A C -0.2658(10) 1.2423(15) 0.1093(8) 0.091(7) Uani 0.336(8) 1 d . P D 1
H83A H -0.2495 1.2593 0.1636 0.137 Uiso 0.336(8) 1 calc R P D 1
H83B H -0.2995 1.1879 0.0922 0.137 Uiso 0.336(8) 1 calc R P D 1
H83C H -0.3013 1.2839 0.0858 0.137 Uiso 0.336(8) 1 calc R P D 1
C81B C -0.1942(3) 1.0997(3) 0.0917(3) 0.0404(13) Uani 0.664(8) 1 d . P D 2
H81B H -0.1705 1.0514 0.1146 0.048 Uiso 0.664(8) 1 calc R P D 2
C82B C -0.2164(5) 1.0735(5) 0.0089(3) 0.0601(18) Uani 0.664(8) 1 d . P D 2
H82D H -0.1631 1.0600 -0.0028 0.090 Uiso 0.664(8) 1 calc R P D 2
H82E H -0.2422 1.1192 -0.0148 0.090 Uiso 0.664(8) 1 calc R P D 2
H82F H -0.2582 1.0241 -0.0100 0.090 Uiso 0.664(8) 1 calc R P D 2
C83B C -0.2755(4) 1.1212(7) 0.1097(5) 0.094(4) Uani 0.664(8) 1 d . P D 2
H83D H -0.2609 1.1380 0.1639 0.141 Uiso 0.664(8) 1 calc R P D 2
H83E H -0.3179 1.0724 0.0905 0.141 Uiso 0.664(8) 1 calc R P D 2
H83F H -0.3006 1.1674 0.0864 0.141 Uiso 0.664(8) 1 calc R P D 2
C91 C -0.04092(16) 1.12501(17) 0.24458(16) 0.0250(5) Uani 1 1 d . . . .
C92 C 0.01622(16) 1.07898(18) 0.21581(16) 0.0263(6) Uani 1 1 d . . . .
H92 H 0.0289 1.0940 0.1753 0.032 Uiso 1 1 calc R . . .
C93 C 0.05601(17) 1.01126(18) 0.24407(16) 0.0270(6) Uani 1 1 d . . . .
C94 C 0.03608(16) 0.99013(17) 0.30324(16) 0.0253(5) Uani 1 1 d . . . .
C95 C -0.01865(17) 1.03615(18) 0.33595(16) 0.0267(6) Uani 1 1 d . . . .
C96 C -0.05472(16) 1.10391(17) 0.30665(16) 0.0254(6) Uani 1 1 d . . . .
O97 O 0.06715(12) 0.92142(13) 0.33239(12) 0.0294(4) Uani 1 1 d . . . .
H97 H 0.1187 0.9162 0.3329 0.044 Uiso 1 1 calc R . . .
O98 O -0.10792(12) 1.15451(13) 0.33723(12) 0.0287(4) Uani 1 1 d . . . .
C99 C -0.11042(18) 1.14592(19) 0.40967(18) 0.0312(6) Uani 1 1 d . . . .
C100 C -0.11775(18) 1.05366(19) 0.41089(17) 0.0305(6) Uani 1 1 d . . . .
H10A H -0.1711 1.0260 0.3705 0.037 Uiso 1 1 calc R . . .
H10B H -0.1227 1.0472 0.4591 0.037 Uiso 1 1 calc R . . .
C101 C -0.03776(19) 1.01191(18) 0.40046(18) 0.0313(6) Uani 1 1 d . . . .
H10C H 0.0133 1.0294 0.4465 0.038 Uiso 1 1 calc R . . .
H10D H -0.0487 0.9504 0.3908 0.038 Uiso 1 1 calc R . . .
C102 C -0.19430(19) 1.1863(2) 0.41301(18) 0.0336(6) Uani 1 1 d . . . .
H10E H -0.1901 1.2446 0.4085 0.050 Uiso 1 1 calc GR . . .
H10F H -0.2018 1.1841 0.4607 0.050 Uiso 1 1 calc GR . . .
H10G H -0.2445 1.1559 0.3720 0.050 Uiso 1 1 calc GR . . .
C103 C -0.03067(19) 1.19367(19) 0.47258(18) 0.0324(6) Uani 1 1 d . . . .
C104 C 0.0302(2) 1.2436(2) 0.4591(2) 0.0367(7) Uani 1 1 d . . . .
H104 H 0.0244 1.2466 0.4094 0.044 Uiso 1 1 calc R . . .
C105 C 0.0991(2) 1.2889(2) 0.5182(2) 0.0417(7) Uani 1 1 d . . . .
H105 H 0.1393 1.3236 0.5084 0.050 Uiso 1 1 calc R . . .
C106 C 0.1102(2) 1.2842(2) 0.5913(2) 0.0434(8) Uani 1 1 d . . . .
H106 H 0.1575 1.3153 0.6314 0.052 Uiso 1 1 calc R . . .
C107 C 0.0513(2) 1.2337(2) 0.6047(2) 0.0446(8) Uani 1 1 d . . . .
H107 H 0.0588 1.2289 0.6543 0.054 Uiso 1 1 calc R . . .
C108 C -0.0190(2) 1.1895(2) 0.5459(2) 0.0377(7) Uani 1 1 d . . . .
H108 H -0.0598 1.1560 0.5562 0.045 Uiso 1 1 calc R . . .
C109 C 0.11674(17) 0.96096(17) 0.21037(15) 0.0256(5) Uani 1 1 d . . . .
H109 H 0.1190 0.9063 0.2264 0.031 Uiso 1 1 calc R . . .
C110 C 0.08158(18) 0.93988(19) 0.12403(16) 0.0296(6) Uani 1 1 d . . . .
H11A H 0.0840 0.9920 0.1058 0.036 Uiso 1 1 calc R . . .
H11B H 0.1206 0.9018 0.1061 0.036 Uiso 1 1 calc R . . .
C111 C -0.0123(2) 0.8990(2) 0.08961(19) 0.0391(7) Uani 1 1 d . . . .
H111 H -0.0526 0.9419 0.0999 0.047 Uiso 1 1 calc R . . .
C112 C -0.0353(2) 0.8726(3) 0.0050(2) 0.0468(8) Uani 1 1 d . . . .
H11C H -0.0257 0.9210 -0.0151 0.070 Uiso 1 1 calc R . . .
H11D H -0.0967 0.8510 -0.0177 0.070 Uiso 1 1 calc R . . .
H11E H 0.0019 0.8289 -0.0065 0.070 Uiso 1 1 calc R . . .
C113 C -0.0267(3) 0.8250(3) 0.1218(2) 0.0564(10) Uani 1 1 d . . . .
H11F H -0.0118 0.8427 0.1759 0.085 Uiso 1 1 calc R . . .
H11G H 0.0104 0.7811 0.1106 0.085 Uiso 1 1 calc R . . .
H11H H -0.0882 0.8033 0.0995 0.085 Uiso 1 1 calc R . . .

loop_
_atom_site_aniso_label
_atom_site_aniso_U_11
_atom_site_aniso_U_22
_atom_site_aniso_U_33
_atom_site_aniso_U_23
_atom_site_aniso_U_13
_atom_site_aniso_U_12
C0AA 0.0230(12) 0.0255(13) 0.0295(14) 0.0045(10) 0.0103(10) 0.0054(10)
C8AA 0.0275(13) 0.0296(14) 0.0279(13) 0.0091(11) 0.0129(11) 0.0084(10)
C9AA 0.0245(13) 0.0320(14) 0.0342(15) 0.0088(12) 0.0141(11) 0.0075(11)
C0BA 0.0206(12) 0.0288(14) 0.0357(15) 0.0033(11) 0.0123(11) 0.0053(10)
C7BA 0.0199(12) 0.0302(14) 0.0366(15) 0.0113(12) 0.0108(11) 0.0073(10)
C4AA 0.0256(13) 0.0259(13) 0.0318(14) 0.0096(11) 0.0144(11) 0.0047(10)
O7 0.0189(9) 0.0334(11) 0.0483(13) 0.0146(9) 0.0107(8) 0.0040(7)
O8 0.0191(8) 0.0320(10) 0.0342(11) 0.0146(8) 0.0102(7) 0.0033(7)
C8BA 0.0246(13) 0.0307(14) 0.0349(15) 0.0156(12) 0.0080(11) 0.0040(10)
C1AA 0.0238(13) 0.0368(16) 0.0413(16) 0.0184(13) 0.0090(11) 0.0087(11)
C2AA 0.0199(12) 0.0390(16) 0.0434(17) 0.0176(13) 0.0113(11) 0.0068(11)
C3BA 0.0290(14) 0.0364(16) 0.0375(16) 0.0180(13) 0.0079(12) 0.0034(11)
C5AA 0.0214(12) 0.0368(15) 0.0388(16) 0.0125(13) 0.0093(11) -0.0024(11)
C1CA 0.0242(13) 0.0357(15) 0.0385(16) 0.0093(12) 0.0083(11) -0.0007(11)
C3AA 0.0337(15) 0.0386(17) 0.0490(19) 0.0059(14) 0.0176(14) 0.0008(12)
C16 0.0426(17) 0.0471(19) 0.0441(18) 0.0025(15) 0.0236(14) -0.0067(14)
C17 0.0284(14) 0.060(2) 0.0377(17) 0.0095(15) 0.0108(12) -0.0086(13)
C18 0.0215(13) 0.0516(19) 0.0379(16) 0.0156(14) 0.0100(11) 0.0019(12)
C19 0.0235(12) 0.0326(15) 0.0340(15) 0.0093(12) 0.0139(11) 0.0070(10)
C20 0.0408(16) 0.0368(16) 0.0333(16) 0.0097(13) 0.0184(13) 0.0069(12)
C21A 0.054(6) 0.053(6) 0.066(7) 0.016(5) 0.024(5) 0.006(4)
C22A 0.079(8) 0.089(10) 0.087(9) 0.000(7) 0.052(8) 0.025(7)
C23A 0.108(12) 0.087(10) 0.067(8) -0.012(7) 0.040(8) -0.010(8)
C21B 0.043(3) 0.050(3) 0.034(3) 0.010(2) 0.015(2) -0.002(2)
C22B 0.050(4) 0.096(6) 0.075(5) 0.044(4) 0.029(3) -0.008(4)
C23B 0.078(5) 0.074(5) 0.033(3) 0.015(3) 0.019(3) -0.015(4)
C31 0.0260(13) 0.0326(15) 0.0367(15) 0.0131(12) 0.0158(11) 0.0053(11)
C32 0.0247(13) 0.0328(14) 0.0309(14) 0.0105(11) 0.0104(11) 0.0014(10)
C33 0.0279(13) 0.0316(14) 0.0324(15) 0.0138(12) 0.0127(11) 0.0049(11)
C34 0.0268(13) 0.0317(14) 0.0341(15) 0.0122(12) 0.0143(11) 0.0056(11)
C35 0.0214(12) 0.0296(14) 0.0415(16) 0.0119(12) 0.0128(11) 0.0054(10)
C36 0.0226(12) 0.0343(15) 0.0333(14) 0.0133(12) 0.0117(11) 0.0069(11)
O37 0.0259(9) 0.0303(10) 0.0424(12) 0.0084(9) 0.0122(8) 0.0058(8)
O38 0.0202(9) 0.0316(10) 0.0400(12) 0.0104(9) 0.0106(8) 0.0071(7)
C39 0.0195(12) 0.0340(15) 0.0395(16) 0.0083(12) 0.0073(11) 0.0043(10)
C40 0.0231(13) 0.0350(15) 0.0439(17) 0.0121(13) 0.0092(12) 0.0017(11)
C41 0.0250(13) 0.0310(14) 0.0438(17) 0.0126(12) 0.0088(12) 0.0039(11)
C42 0.0237(13) 0.0431(17) 0.0473(18) 0.0125(14) 0.0145(12) 0.0096(12)
C43 0.0250(13) 0.0328(15) 0.0451(17) 0.0120(13) 0.0141(12) 0.0098(11)
C44 0.0264(13) 0.0349(15) 0.0434(17) 0.0096(13) 0.0107(12) 0.0059(11)
C45 0.0371(16) 0.0344(16) 0.056(2) 0.0174(14) 0.0228(14) 0.0085(12)
C46 0.0454(18) 0.0443(18) 0.050(2) 0.0217(15) 0.0223(15) 0.0208(14)
C47 0.0423(17) 0.0448(18) 0.0389(17) 0.0114(14) 0.0099(14) 0.0154(14)
C48 0.0317(15) 0.0396(17) 0.0442(18) 0.0108(14) 0.0087(13) 0.0101(12)
C49 0.0260(13) 0.0289(14) 0.0337(15) 0.0105(11) 0.0088(11) 0.0054(10)
C50 0.0356(15) 0.0416(17) 0.0341(16) 0.0137(13) 0.0096(12) 0.0036(12)
C51A 0.056(2) 0.072(3) 0.059(3) 0.018(2) 0.0193(19) -0.005(2)
C52A 0.175(8) 0.077(4) 0.093(5) 0.016(3) 0.056(5) -0.034(4)
C53A 0.173(8) 0.127(6) 0.067(4) 0.005(4) 0.054(4) -0.076(6)
C61 0.0239(12) 0.0309(14) 0.0332(14) 0.0140(11) 0.0070(11) 0.0054(10)
C62 0.0219(12) 0.0322(14) 0.0289(13) 0.0124(11) 0.0066(10) 0.0068(10)
C63 0.0193(12) 0.0318(14) 0.0304(14) 0.0126(11) 0.0051(10) 0.0077(10)
C64 0.0172(11) 0.0336(15) 0.0367(15) 0.0138(12) 0.0061(10) 0.0076(10)
C65 0.0222(12) 0.0329(15) 0.0353(15) 0.0114(12) 0.0087(11) 0.0068(10)
C66 0.0206(12) 0.0278(13) 0.0360(15) 0.0116(11) 0.0073(11) 0.0050(10)
O67 0.0264(9) 0.0329(10) 0.0408(12) 0.0122(9) 0.0167(8) 0.0080(8)
O68 0.0284(10) 0.0294(10) 0.0372(11) 0.0082(8) 0.0109(8) 0.0040(8)
C69 0.0312(14) 0.0354(16) 0.0393(16) 0.0079(13) 0.0141(12) 0.0082(12)
C70 0.0311(15) 0.0324(15) 0.0489(18) 0.0074(13) 0.0165(13) 0.0056(12)
C71 0.0274(13) 0.0323(15) 0.0438(17) 0.0049(13) 0.0155(12) 0.0038(11)
C72 0.0325(15) 0.0363(16) 0.0457(18) 0.0072(13) 0.0131(13) 0.0022(12)
C73 0.0261(13) 0.0365(16) 0.0423(17) 0.0102(13) 0.0116(12) -0.0014(11)
C74 0.0279(14) 0.0364(16) 0.0474(18) 0.0137(13) 0.0145(13) 0.0027(11)
C75 0.0316(15) 0.0408(17) 0.058(2) 0.0239(16) 0.0129(14) 0.0049(13)
C76 0.0352(16) 0.057(2) 0.051(2) 0.0237(17) 0.0066(14) -0.0023(15)
C77 0.0405(18) 0.062(2) 0.0443(19) 0.0126(17) 0.0145(15) -0.0029(16)
C78 0.0427(17) 0.0442(18) 0.0470(19) 0.0129(15) 0.0189(15) 0.0044(14)
C79 0.0196(12) 0.0379(15) 0.0316(14) 0.0116(12) 0.0100(10) 0.0049(11)
C80 0.0232(13) 0.0367(15) 0.0310(15) 0.0104(12) 0.0066(11) 0.0074(11)
C81A 0.043(5) 0.067(7) 0.029(5) 0.015(5) 0.008(4) 0.037(5)
C82A 0.046(7) 0.122(13) 0.039(6) 0.026(7) -0.002(5) 0.030(7)
C83A 0.060(8) 0.169(19) 0.054(8) 0.051(10) 0.014(6) 0.073(11)
C81B 0.033(2) 0.050(3) 0.038(3) 0.013(2) 0.0101(19) 0.000(2)
C82B 0.059(4) 0.071(4) 0.040(3) 0.001(3) 0.009(3) -0.016(3)
C83B 0.036(3) 0.147(9) 0.075(5) -0.034(5) 0.021(3) -0.032(4)
C91 0.0163(11) 0.0277(13) 0.0293(14) 0.0059(11) 0.0055(10) 0.0018(9)
C92 0.0188(12) 0.0309(14) 0.0287(13) 0.0070(11) 0.0069(10) -0.0001(10)
C93 0.0205(12) 0.0313(14) 0.0301(14) 0.0094(11) 0.0080(10) 0.0043(10)
C94 0.0188(11) 0.0270(13) 0.0304(14) 0.0083(11) 0.0074(10) 0.0032(9)
C95 0.0206(12) 0.0297(14) 0.0315(14) 0.0096(11) 0.0093(10) 0.0046(10)
C96 0.0172(11) 0.0280(13) 0.0321(14) 0.0056(11) 0.0101(10) 0.0034(9)
O97 0.0239(9) 0.0337(11) 0.0358(11) 0.0158(9) 0.0119(8) 0.0088(8)
O98 0.0267(9) 0.0330(10) 0.0333(11) 0.0135(8) 0.0155(8) 0.0118(8)
C99 0.0275(14) 0.0353(15) 0.0385(16) 0.0134(12) 0.0181(12) 0.0094(11)
C100 0.0262(13) 0.0342(15) 0.0388(16) 0.0114(12) 0.0190(11) 0.0075(11)
C101 0.0288(14) 0.0304(14) 0.0420(16) 0.0136(12) 0.0182(12) 0.0088(11)
C102 0.0260(13) 0.0413(16) 0.0433(17) 0.0164(13) 0.0201(12) 0.0137(12)
C103 0.0273(13) 0.0325(15) 0.0443(17) 0.0131(13) 0.0182(12) 0.0132(11)
C104 0.0326(15) 0.0389(16) 0.0442(18) 0.0172(14) 0.0153(13) 0.0106(12)
C105 0.0307(15) 0.0377(17) 0.056(2) 0.0126(15) 0.0115(14) 0.0049(12)
C106 0.0371(16) 0.0372(17) 0.049(2) 0.0061(14) 0.0074(14) 0.0093(13)
C107 0.0494(19) 0.0459(19) 0.0415(18) 0.0135(15) 0.0163(15) 0.0163(15)
C108 0.0356(15) 0.0387(16) 0.0460(18) 0.0169(14) 0.0182(13) 0.0131(12)
C109 0.0209(12) 0.0299(13) 0.0288(14) 0.0094(11) 0.0102(10) 0.0043(10)
C110 0.0255(13) 0.0331(14) 0.0302(15) 0.0058(11) 0.0099(11) 0.0059(11)
C111 0.0292(15) 0.0454(18) 0.0381(17) 0.0006(14) 0.0100(12) 0.0015(12)
C112 0.0408(17) 0.053(2) 0.0379(18) 0.0028(15) 0.0053(14) 0.0004(15)
C113 0.052(2) 0.062(2) 0.046(2) 0.0005(18) 0.0124(17) -0.0224(18)

loop_
_atom_type_symbol
_atom_type_description
_atom_type_scat_dispersion_real
_atom_type_scat_dispersion_imag
_atom_type_scat_source
C C 0.0033 0.0016 'International Tables Vol C Tables 4.2.6.8 and 6.1.1.4'
H H 0.0000 0.0000 'International Tables Vol C Tables 4.2.6.8 and 6.1.1.4'
O O 0.0106 0.0060 'International Tables Vol C Tables 4.2.6.8 and 6.1.1.4'

loop_
_geom_angle_atom_site_label_1
_geom_angle_atom_site_label_2
_geom_angle_atom_site_label_3
_geom_angle
C8AA C0AA C4AA 117.4(2)
C8AA C0AA C109 122.2(2)
C4AA C0AA C109 120.5(2)
C0AA C8AA H8AA 118.7
C0AA C8AA C9AA 122.6(3)
C9AA C8AA H8AA 118.7
C8AA C9AA C19 121.4(3)
C0BA C9AA C8AA 117.0(3)
C0BA C9AA C19 121.6(3)
C9AA C0BA C7BA 122.9(3)
C9AA C0BA O7 122.0(3)
C7BA C0BA O7 115.1(2)
C0BA C7BA C4AA 117.7(3)
C0BA C7BA C2AA 120.7(2)
C4AA C7BA C2AA 121.6(3)
C7BA C4AA C0AA 122.2(3)
O8 C4AA C0AA 116.0(2)
O8 C4AA C7BA 121.8(3)
C0BA O7 H7 109.5
C4AA O8 C8BA 118.2(2)
O8 C8BA C1AA 108.7(2)
O8 C8BA C3BA 103.6(2)
O8 C8BA C5AA 110.1(2)
C1AA C8BA C5AA 112.2(2)
C3BA C8BA C1AA 110.7(2)
C3BA C8BA C5AA 111.1(3)
C8BA C1AA H1AA 109.5
C8BA C1AA H1AB 109.5
H1AA C1AA H1AB 108.1
C2AA C1AA C8BA 110.9(2)
C2AA C1AA H1AA 109.5
C2AA C1AA H1AB 109.5
C7BA C2AA C1AA 110.2(2)
C7BA C2AA H2AA 109.6
C7BA C2AA H2AB 109.6
C1AA C2AA H2AA 109.6
C1AA C2AA H2AB 109.6
H2AA C2AA H2AB 108.1
C8BA C3BA H3BA 109.5
C8BA C3BA H3BB 109.5
C8BA C3BA H3BC 109.5
H3BA C3BA H3BB 109.5
H3BA C3BA H3BC 109.5
H3BB C3BA H3BC 109.5
C1CA C5AA C8BA 122.4(3)
C1CA C5AA C18 118.4(3)
C18 C5AA C8BA 119.2(3)
C5AA C1CA H1CA 119.6
C3AA C1CA C5AA 120.7(3)
C3AA C1CA H1CA 119.6
C1CA C3AA H3AA 120.0
C1CA C3AA C16 120.0(3)
C16 C3AA H3AA 120.0
C3AA C16 H16 120.0
C17 C16 C3AA 119.9(3)
C17 C16 H16 120.0
C16 C17 H17 120.0
C16 C17 C18 120.0(3)
C18 C17 H17 120.0
C5AA C18 H18 119.5
C17 C18 C5AA 121.0(3)
C17 C18 H18 119.5
C9AA C19 H19 106.0
C9AA C19 C20 113.3(2)
C9AA C19 C31 112.2(2)
C20 C19 H19 106.0
C31 C19 H19 106.0
C31 C19 C20 112.5(2)
C19 C20 H20A 108.0
C19 C20 H20B 108.0
C19 C20 H20C 108.7
C19 C20 H20D 108.7
H20A C20 H20B 107.3
H20C C20 H20D 107.6
C21A C20 C19 117.0(5)
C21A C20 H20A 108.0
C21A C20 H20B 108.0
C21B C20 C19 114.4(3)
C21B C20 H20C 108.7
C21B C20 H20D 108.7
C20 C21A H21A 107.6
C20 C21A C23A 112.0(10)
C22A C21A C20 110.7(9)
C22A C21A H21A 107.6
C22A C21A C23A 111.0(11)
C23A C21A H21A 107.6
C21A C22A H22A 109.5
C21A C22A H22B 109.5
C21A C22A H22C 109.5
H22A C22A H22B 109.5
H22A C22A H22C 109.5
H22B C22A H22C 109.5
C21A C23A H23A 109.5
C21A C23A H23B 109.5
C21A C23A H23C 109.5
H23A C23A H23B 109.5
H23A C23A H23C 109.5
H23B C23A H23C 109.5
C20 C21B H21B 107.8
C20 C21B C22B 113.5(5)
C22B C21B H21B 107.8
C23B C21B C20 109.4(5)
C23B C21B H21B 107.8
C23B C21B C22B 110.4(6)
C21B C22B H22D 109.5
C21B C22B H22E 109.5
C21B C22B H22F 109.5
H22D C22B H22E 109.5
H22D C22B H22F 109.5
H22E C22B H22F 109.5
C21B C23B H23D 109.5
C21B C23B H23E 109.5
C21B C23B H23F 109.5
H23D C23B H23E 109.5
H23D C23B H23F 109.5
H23E C23B H23F 109.5
C32 C31 C19 121.6(3)
C32 C31 C36 117.4(3)
C36 C31 C19 121.0(2)
C31 C32 H32 118.5
C31 C32 C33 123.0(3)
C33 C32 H32 118.5
C32 C33 C49 121.6(3)
C34 C33 C32 117.5(3)
C34 C33 C49 120.9(3)
C33 C34 C35 121.3(3)
O37 C34 C33 122.9(2)
O37 C34 C35 115.8(3)
C34 C35 C41 119.9(3)
C36 C35 C34 118.5(3)
C36 C35 C41 121.6(3)
C35 C36 C31 122.2(3)
C35 C36 O38 121.9(3)
O38 C36 C31 115.9(3)
C34 O37 H37 109.5
C36 O38 C39 117.6(2)
O38 C39 C40 108.9(2)
O38 C39 C42 103.3(2)
O38 C39 C43 110.2(2)
C40 C39 C42 110.8(2)
C40 C39 C43 112.9(3)
C42 C39 C43 110.2(3)
C39 C40 H40A 109.5
C39 C40 H40B 109.5
C39 C40 C41 110.7(2)
H40A C40 H40B 108.1
C41 C40 H40A 109.5
C41 C40 H40B 109.5
C35 C41 C40 110.2(3)
C35 C41 H41A 109.6
C35 C41 H41B 109.6
C40 C41 H41A 109.6
C40 C41 H41B 109.6
H41A C41 H41B 108.1
C39 C42 H42A 109.5
C39 C42 H42B 109.5
C39 C42 H42C 109.5
H42A C42 H42B 109.5
H42A C42 H42C 109.5
H42B C42 H42C 109.5
C44 C43 C39 122.7(3)
C44 C43 C48 118.8(3)
C48 C43 C39 118.4(3)
C43 C44 H44 119.7
C45 C44 C43 120.7(3)
C45 C44 H44 119.7
C44 C45 H45 119.9
C46 C45 C44 120.3(3)
C46 C45 H45 119.9
C45 C46 H46 119.9
C45 C46 C47 120.2(3)
C47 C46 H46 119.9
C46 C47 H47 120.1
C46 C47 C48 119.9(3)
C48 C47 H47 120.1
C43 C48 H48 120.0
C47 C48 C43 120.1(3)
C47 C48 H48 120.0
C33 C49 H49 106.4
C33 C49 C50 112.1(2)
C33 C49 C61 111.7(2)
C50 C49 H49 106.4
C61 C49 H49 106.4
C61 C49 C50 113.3(2)
C49 C50 H50A 108.9
C49 C50 H50B 108.9
H50A C50 H50B 107.7
C51A C50 C49 113.4(3)
C51A C50 H50A 108.9
C51A C50 H50B 108.9
C50 C51A H51A 106.4
C52A C51A C50 114.6(5)
C52A C51A H51A 106.4
C53A C51A C50 110.9(4)
C53A C51A H51A 106.4
C53A C51A C52A 111.6(5)
C51A C52A H52A 109.5
C51A C52A H52B 109.5
C51A C52A H52C 109.5
H52A C52A H52B 109.5
H52A C52A H52C 109.5
H52B C52A H52C 109.5
C51A C53A H53A 109.5
C51A C53A H53B 109.5
C51A C53A H53C 109.5
H53A C53A H53B 109.5
H53A C53A H53C 109.5
H53B C53A H53C 109.5
C62 C61 C49 122.8(3)
C62 C61 C66 117.3(3)
C66 C61 C49 119.9(3)
C61 C62 H62 118.4
C61 C62 C63 123.2(3)
C63 C62 H62 118.4
C62 C63 C79 122.0(3)
C64 C63 C62 117.0(3)
C64 C63 C79 120.9(3)
C63 C64 C65 121.9(3)
O67 C64 C63 122.5(3)
O67 C64 C65 115.5(3)
C64 C65 C71 120.1(3)
C66 C65 C64 119.1(3)
C66 C65 C71 120.8(3)
C65 C66 C61 121.4(3)
C65 C66 O68 122.4(3)
O68 C66 C61 116.1(3)
C64 O67 H67 109.5
C66 O68 C69 118.1(2)
O68 C69 C70 108.8(3)
O68 C69 C72 103.1(3)
O68 C69 C73 109.8(2)
C70 C69 C73 112.4(3)
C72 C69 C70 111.6(3)
C72 C69 C73 110.8(3)
C69 C70 H70A 109.4
C69 C70 H70B 109.4
H70A C70 H70B 108.0
C71 C70 C69 111.0(3)
C71 C70 H70A 109.4
C71 C70 H70B 109.4
C65 C71 H71A 109.5
C65 C71 H71B 109.5
C70 C71 C65 110.6(3)
C70 C71 H71A 109.5
C70 C71 H71B 109.5
H71A C71 H71B 108.1
C69 C72 H72A 109.5
C69 C72 H72B 109.5
C69 C72 H72C 109.5
H72A C72 H72B 109.5
H72A C72 H72C 109.5
H72B C72 H72C 109.5
C74 C73 C69 122.5(3)
C74 C73 C78 118.8(3)
C78 C73 C69 118.6(3)
C73 C74 H74 120.1
C73 C74 C75 119.8(3)
C75 C74 H74 120.1
C74 C75 H75 119.6
C76 C75 C74 120.8(3)
C76 C75 H75 119.6
C75 C76 H76 120.2
C75 C76 C77 119.7(3)
C77 C76 H76 120.2
C76 C77 H77 119.8
C76 C77 C78 120.5(4)
C78 C77 H77 119.8
C73 C78 H78 119.8
C77 C78 C73 120.4(4)
C77 C78 H78 119.8
C63 C79 H79 106.2
C63 C79 C80 112.6(2)
C63 C79 C91 112.1(2)
C80 C79 H79 106.2
C91 C79 H79 106.2
C91 C79 C80 112.9(2)
C79 C80 H80A 108.8
C79 C80 H80B 108.8
C79 C80 H80C 109.0
C79 C80 H80D 109.0
C79 C80 C81A 113.8(4)
C79 C80 C81B 113.1(3)
H80A C80 H80B 107.7
H80C C80 H80D 107.8
C81A C80 H80A 108.8
C81A C80 H80B 108.8
C81B C80 H80C 109.0
C81B C80 H80D 109.0
C80 C81A H81A 107.6
C82A C81A C80 108.3(8)
C82A C81A H81A 107.6
C83A C81A C80 114.9(10)
C83A C81A H81A 107.6
C83A C81A C82A 110.5(10)
C81A C82A H82A 109.5
C81A C82A H82B 109.5
C81A C82A H82C 109.5
H82A C82A H82B 109.5
H82A C82A H82C 109.5
H82B C82A H82C 109.5
C81A C83A H83A 109.5
C81A C83A H83B 109.5
C81A C83A H83C 109.5
H83A C83A H83B 109.5
H83A C83A H83C 109.5
H83B C83A H83C 109.5
C80 C81B H81B 108.3
C82B C81B C80 110.8(4)
C82B C81B H81B 108.3
C82B C81B C83B 109.6(5)
C83B C81B C80 111.6(5)
C83B C81B H81B 108.3
C81B C82B H82D 109.5
C81B C82B H82E 109.5
C81B C82B H82F 109.5
H82D C82B H82E 109.5
H82D C82B H82F 109.5
H82E C82B H82F 109.5
C81B C83B H83D 109.5
C81B C83B H83E 109.5
C81B C83B H83F 109.5
H83D C83B H83E 109.5
H83D C83B H83F 109.5
H83E C83B H83F 109.5
C92 C91 C79 122.3(3)
C92 C91 C96 117.2(2)
C96 C91 C79 120.5(2)
C91 C92 H92 118.6
C91 C92 C93 122.8(3)
C93 C92 H92 118.6
C92 C93 C109 121.6(3)
C94 C93 C92 117.5(3)
C94 C93 C109 120.9(2)
C93 C94 C95 122.0(3)
O97 C94 C93 122.4(2)
O97 C94 C95 115.5(2)
C94 C95 C101 120.4(2)
C96 C95 C94 117.9(3)
C96 C95 C101 121.7(3)
C95 C96 C91 122.5(3)
C95 C96 O98 121.6(3)
O98 C96 C91 115.9(2)
C94 O97 H97 109.5
C96 O98 C99 117.9(2)
O98 C99 C100 109.0(2)
O98 C99 C102 103.0(2)
O98 C99 C103 110.9(2)
C100 C99 C102 110.7(2)
C100 C99 C103 112.5(2)
C103 C99 C102 110.3(3)
C99 C100 H10A 109.5
C99 C100 H10B 109.5
C99 C100 C101 110.6(2)
H10A C100 H10B 108.1
C101 C100 H10A 109.5
C101 C100 H10B 109.5
C95 C101 C100 110.0(2)
C95 C101 H10C 109.7
C95 C101 H10D 109.7
C100 C101 H10C 109.7
C100 C101 H10D 109.7
H10C C101 H10D 108.2
C99 C102 H10E 109.5
C99 C102 H10F 109.5
C99 C102 H10G 109.5
H10E C102 H10F 109.5
H10E C102 H10G 109.5
H10F C102 H10G 109.5
C104 C103 C99 122.3(3)
C108 C103 C99 119.5(3)
C108 C103 C104 118.2(3)
C103 C104 H104 119.9
C105 C104 C103 120.3(3)
C105 C104 H104 119.9
C104 C105 H105 119.5
C106 C105 C104 121.0(3)
C106 C105 H105 119.5
C105 C106 H106 120.6
C107 C106 C105 118.9(3)
C107 C106 H106 120.6
C106 C107 H107 119.8
C106 C107 C108 120.5(3)
C108 C107 H107 119.8
C103 C108 C107 121.2(3)
C103 C108 H108 119.4
C107 C108 H108 119.4
C0AA C109 H109 106.1
C0AA C109 C110 112.7(2)
C93 C109 C0AA 112.0(2)
C93 C109 H109 106.1
C93 C109 C110 113.1(2)
C110 C109 H109 106.1
C109 C110 H11A 108.6
C109 C110 H11B 108.6
H11A C110 H11B 107.6
C111 C110 C109 114.5(2)
C111 C110 H11A 108.6
C111 C110 H11B 108.6
C110 C111 H111 108.0
C112 C111 C110 109.2(3)
C112 C111 H111 108.0
C113 C111 C110 113.2(3)
C113 C111 H111 108.0
C113 C111 C112 110.3(3)
C111 C112 H11C 109.5
C111 C112 H11D 109.5
C111 C112 H11E 109.5
H11C C112 H11D 109.5
H11C C112 H11E 109.5
H11D C112 H11E 109.5
C111 C113 H11F 109.5
C111 C113 H11G 109.5
C111 C113 H11H 109.5
H11F C113 H11G 109.5
H11F C113 H11H 109.5
H11G C113 H11H 109.5

loop_
_geom_bond_atom_site_label_1
_geom_bond_atom_site_label_2
_geom_bond_distance
C0AA C8AA 1.387(4)
C0AA C4AA 1.399(4)
C0AA C109 1.536(4)
C8AA H8AA 0.9500
C8AA C9AA 1.407(4)
C9AA C0BA 1.384(4)
C9AA C19 1.522(4)
C0BA C7BA 1.388(4)
C0BA O7 1.397(3)
C7BA C4AA 1.392(4)
C7BA C2AA 1.514(4)
C4AA O8 1.391(3)
O7 H7 0.8400
O8 C8BA 1.461(3)
C8BA C1AA 1.530(4)
C8BA C3BA 1.527(4)
C8BA C5AA 1.536(4)
C1AA H1AA 0.9900
C1AA H1AB 0.9900
C1AA C2AA 1.521(4)
C2AA H2AA 0.9900
C2AA H2AB 0.9900
C3BA H3BA 0.9800
C3BA H3BB 0.9800
C3BA H3BC 0.9800
C5AA C1CA 1.396(4)
C5AA C18 1.400(4)
C1CA H1CA 0.9500
C1CA C3AA 1.390(5)
C3AA H3AA 0.9500
C3AA C16 1.396(5)
C16 H16 0.9500
C16 C17 1.379(6)
C17 H17 0.9500
C17 C18 1.390(5)
C18 H18 0.9500
C19 H19 1.0000
C19 C20 1.546(4)
C19 C31 1.538(4)
C20 H20A 0.9900
C20 H20B 0.9900
C20 H20C 0.9900
C20 H20D 0.9900
C20 C21A 1.544(11)
C20 C21B 1.524(6)
C21A H21A 1.0000
C21A C22A 1.493(17)
C21A C23A 1.549(19)
C22A H22A 0.9800
C22A H22B 0.9800
C22A H22C 0.9800
C23A H23A 0.9800
C23A H23B 0.9800
C23A H23C 0.9800
C21B H21B 1.0000
C21B C22B 1.549(9)
C21B C23B 1.509(8)
C22B H22D 0.9800
C22B H22E 0.9800
C22B H22F 0.9800
C23B H23D 0.9800
C23B H23E 0.9800
C23B H23F 0.9800
C31 C32 1.384(4)
C31 C36 1.400(4)
C32 H32 0.9500
C32 C33 1.401(4)
C33 C34 1.395(4)
C33 C49 1.520(4)
C34 C35 1.409(4)
C34 O37 1.371(4)
C35 C36 1.382(4)
C35 C41 1.502(4)
C36 O38 1.396(3)
O37 H37 0.8400
O38 C39 1.456(4)
C39 C40 1.511(4)
C39 C42 1.521(4)
C39 C43 1.538(4)
C40 H40A 0.9900
C40 H40B 0.9900
C40 C41 1.525(4)
C41 H41A 0.9900
C41 H41B 0.9900
C42 H42A 0.9800
C42 H42B 0.9800
C42 H42C 0.9800
C43 C44 1.390(4)
C43 C48 1.403(5)
C44 H44 0.9500
C44 C45 1.382(5)
C45 H45 0.9500
C45 C46 1.380(5)
C46 H46 0.9500
C46 C47 1.381(6)
C47 H47 0.9500
C47 C48 1.396(5)
C48 H48 0.9500
C49 H49 1.0000
C49 C50 1.547(4)
C49 C61 1.528(4)
C50 H50A 0.9900
C50 H50B 0.9900
C50 C51A 1.532(5)
C51A H51A 1.0000
C51A C52A 1.527(8)
C51A C53A 1.492(8)
C52A H52A 0.9800
C52A H52B 0.9800
C52A H52C 0.9800
C53A H53A 0.9800
C53A H53B 0.9800
C53A H53C 0.9800
C61 C62 1.389(4)
C61 C66 1.411(4)
C62 H62 0.9500
C62 C63 1.405(4)
C63 C64 1.393(4)
C63 C79 1.520(4)
C64 C65 1.396(4)
C64 O67 1.379(4)
C65 C66 1.384(4)
C65 C71 1.527(4)
C66 O68 1.392(4)
O67 H67 0.8400
O68 C69 1.459(4)
C69 C70 1.532(4)
C69 C72 1.512(4)
C69 C73 1.536(4)
C70 H70A 0.9900
C70 H70B 0.9900
C70 C71 1.512(4)
C71 H71A 0.9900
C71 H71B 0.9900
C72 H72A 0.9800
C72 H72B 0.9800
C72 H72C 0.9800
C73 C74 1.382(5)
C73 C78 1.400(5)
C74 H74 0.9500
C74 C75 1.406(5)
C75 H75 0.9500
C75 C76 1.369(6)
C76 H76 0.9500
C76 C77 1.373(6)
C77 H77 0.9500
C77 C78 1.391(5)
C78 H78 0.9500
C79 H79 1.0000
C79 C80 1.548(4)
C79 C91 1.529(4)
C80 H80A 0.9900
C80 H80B 0.9900
C80 H80C 0.9900
C80 H80D 0.9900
C80 C81A 1.551(9)
C80 C81B 1.553(6)
C81A H81A 1.0000
C81A C82A 1.534(16)
C81A C83A 1.467(19)
C82A H82A 0.9800
C82A H82B 0.9800
C82A H82C 0.9800
C83A H83A 0.9800
C83A H83B 0.9800
C83A H83C 0.9800
C81B H81B 1.0000
C81B C82B 1.499(8)
C81B C83B 1.502(9)
C82B H82D 0.9800
C82B H82E 0.9800
C82B H82F 0.9800
C83B H83D 0.9800
C83B H83E 0.9800
C83B H83F 0.9800
C91 C92 1.390(4)
C91 C96 1.400(4)
C92 H92 0.9500
C92 C93 1.402(4)
C93 C94 1.393(4)
C93 C109 1.520(4)
C94 C95 1.400(4)
C94 O97 1.382(3)
C95 C96 1.391(4)
C95 C101 1.506(4)
C96 O98 1.395(3)
O97 H97 0.8400
O98 C99 1.453(4)
C99 C100 1.519(4)
C99 C102 1.536(4)
C99 C103 1.534(4)
C100 H10A 0.9900
C100 H10B 0.9900
C100 C101 1.528(4)
C101 H10C 0.9900
C101 H10D 0.9900
C102 H10E 0.9800
C102 H10F 0.9800
C102 H10G 0.9800
C103 C104 1.398(5)
C103 C108 1.388(5)
C104 H104 0.9500
C104 C105 1.389(5)
C105 H105 0.9500
C105 C106 1.389(6)
C106 H106 0.9500
C106 C107 1.378(6)
C107 H107 0.9500
C107 C108 1.393(5)
C108 H108 0.9500
C109 H109 1.0000
C109 C110 1.548(4)
C110 H11A 0.9900
C110 H11B 0.9900
C110 C111 1.537(4)
C111 H111 1.0000
C111 C112 1.531(5)
C111 C113 1.516(6)
C112 H11C 0.9800
C112 H11D 0.9800
C112 H11E 0.9800
C113 H11F 0.9800
C113 H11G 0.9800
C113 H11H 0.9800

loop_
_geom_torsion_atom_site_label_1
_geom_torsion_atom_site_label_2
_geom_torsion_atom_site_label_3
_geom_torsion_atom_site_label_4
_geom_torsion
C0AA C8AA C9AA C0BA 0.5(4)
C0AA C8AA C9AA C19 -179.1(3)
C0AA C4AA O8 C8BA -168.3(2)
C0AA C109 C110 C111 179.9(2)
C8AA C0AA C4AA C7BA -4.5(4)
C8AA C0AA C4AA O8 176.5(2)
C8AA C0AA C109 C93 -86.2(3)
C8AA C0AA C109 C110 42.6(4)
C8AA C9AA C0BA C7BA -2.4(4)
C8AA C9AA C0BA O7 176.2(3)
C8AA C9AA C19 C20 -44.3(4)
C8AA C9AA C19 C31 84.5(3)
C9AA C0BA C7BA C4AA 0.8(4)
C9AA C0BA C7BA C2AA -179.4(3)
C9AA C19 C20 C21A -55.4(5)
C9AA C19 C20 C21B -173.1(3)
C9AA C19 C31 C32 -87.8(3)
C9AA C19 C31 C36 93.7(3)
C0BA C9AA C19 C20 136.1(3)
C0BA C9AA C19 C31 -95.0(3)
C0BA C7BA C4AA C0AA 2.8(4)
C0BA C7BA C4AA O8 -178.3(3)
C0BA C7BA C2AA C1AA -163.3(3)
C7BA C4AA O8 C8BA 12.7(4)
C4AA C0AA C8AA C9AA 2.8(4)
C4AA C0AA C109 C93 92.9(3)
C4AA C0AA C109 C110 -138.2(3)
C4AA C7BA C2AA C1AA 16.5(4)
C4AA O8 C8BA C1AA -43.7(3)
C4AA O8 C8BA C3BA -161.5(2)
C4AA O8 C8BA C5AA 79.6(3)
O7 C0BA C7BA C4AA -177.8(2)
O7 C0BA C7BA C2AA 2.0(4)
O8 C8BA C1AA C2AA 61.6(3)
O8 C8BA C5AA C1CA 4.1(4)
O8 C8BA C5AA C18 -177.7(2)
C8BA C1AA C2AA C7BA -47.5(4)
C8BA C5AA C1CA C3AA 177.3(3)
C8BA C5AA C18 C17 -178.7(3)
C1AA C8BA C5AA C1CA 125.4(3)
C1AA C8BA C5AA C18 -56.4(3)
C2AA C7BA C4AA C0AA -177.0(3)
C2AA C7BA C4AA O8 1.9(4)
C3BA C8BA C1AA C2AA 174.7(3)
C3BA C8BA C5AA C1CA -110.0(3)
C3BA C8BA C5AA C18 68.1(3)
C5AA C8BA C1AA C2AA -60.5(3)
C5AA C1CA C3AA C16 0.9(5)
C1CA C5AA C18 C17 -0.4(4)
C1CA C3AA C16 C17 0.4(5)
C3AA C16 C17 C18 -1.8(5)
C16 C17 C18 C5AA 1.8(5)
C18 C5AA C1CA C3AA -0.9(4)
C19 C9AA C0BA C7BA 177.2(3)
C19 C9AA C0BA O7 -4.3(4)
C19 C20 C21A C22A -63.3(11)
C19 C20 C21A C23A 172.2(8)
C19 C20 C21B C22B 55.1(6)
C19 C20 C21B C23B 179.0(5)
C19 C31 C32 C33 -176.2(3)
C19 C31 C36 C35 174.8(3)
C19 C31 C36 O38 -4.6(4)
C20 C19 C31 C32 41.4(4)
C20 C19 C31 C36 -137.1(3)
C21A C20 C21B C22B -71.4(7)
C21A C20 C21B C23B 52.4(7)
C21B C20 C21A C22A 61.4(10)
C21B C20 C21A C23A -63.0(10)
C31 C19 C20 C21A 175.9(5)
C31 C19 C20 C21B 58.2(4)
C31 C32 C33 C34 0.8(4)
C31 C32 C33 C49 179.6(3)
C31 C36 O38 C39 -167.6(2)
C32 C31 C36 C35 -3.8(4)
C32 C31 C36 O38 176.8(2)
C32 C33 C34 C35 -2.8(4)
C32 C33 C34 O37 175.9(2)
C32 C33 C49 C50 -44.4(4)
C32 C33 C49 C61 84.0(3)
C33 C34 C35 C36 1.5(4)
C33 C34 C35 C41 -179.3(3)
C33 C49 C50 C51A -57.0(4)
C33 C49 C61 C62 -87.7(3)
C33 C49 C61 C66 93.5(3)
C34 C33 C49 C50 134.3(3)
C34 C33 C49 C61 -97.3(3)
C34 C35 C36 C31 1.9(4)
C34 C35 C36 O38 -178.8(3)
C34 C35 C41 C40 -163.2(3)
C35 C36 O38 C39 13.0(4)
C36 C31 C32 C33 2.4(4)
C36 C35 C41 C40 16.0(4)
C36 O38 C39 C40 -44.4(3)
C36 O38 C39 C42 -162.3(2)
C36 O38 C39 C43 80.0(3)
O37 C34 C35 C36 -177.3(2)
O37 C34 C35 C41 2.0(4)
O38 C39 C40 C41 62.1(3)
O38 C39 C43 C44 4.3(4)
O38 C39 C43 C48 -177.3(2)
C39 C40 C41 C35 -47.4(4)
C39 C43 C44 C45 176.7(3)
C39 C43 C48 C47 -177.6(3)
C40 C39 C43 C44 126.4(3)
C40 C39 C43 C48 -55.2(3)
C41 C35 C36 C31 -177.3(3)
C41 C35 C36 O38 2.0(4)
C42 C39 C40 C41 175.1(3)
C42 C39 C43 C44 -109.0(3)
C42 C39 C43 C48 69.4(3)
C43 C39 C40 C41 -60.7(3)
C43 C44 C45 C46 1.0(5)
C44 C43 C48 C47 0.9(4)
C44 C45 C46 C47 0.6(5)
C45 C46 C47 C48 -1.4(5)
C46 C47 C48 C43 0.7(5)
C48 C43 C44 C45 -1.7(4)
C49 C33 C34 C35 178.4(3)
C49 C33 C34 O37 -2.9(4)
C49 C50 C51A C52A -55.4(6)
C49 C50 C51A C53A 177.2(5)
C49 C61 C62 C63 -177.4(2)
C49 C61 C66 C65 175.4(2)
C49 C61 C66 O68 -4.8(4)
C50 C49 C61 C62 40.1(4)
C50 C49 C61 C66 -138.7(3)
C61 C49 C50 C51A 175.5(3)
C61 C62 C63 C64 1.6(4)
C61 C62 C63 C79 -178.3(2)
C61 C66 O68 C69 -167.8(2)
C62 C61 C66 C65 -3.5(4)
C62 C61 C66 O68 176.3(2)
C62 C63 C64 C65 -2.6(4)
C62 C63 C64 O67 176.0(2)
C62 C63 C79 C80 -44.8(3)
C62 C63 C79 C91 83.8(3)
C63 C64 C65 C66 0.7(4)
C63 C64 C65 C71 180.0(2)
C63 C79 C80 C81A -63.7(6)
C63 C79 C80 C81B -167.8(3)
C63 C79 C91 C92 -86.5(3)
C63 C79 C91 C96 93.9(3)
C64 C63 C79 C80 135.3(3)
C64 C63 C79 C91 -96.0(3)
C64 C65 C66 C61 2.5(4)
C64 C65 C66 O68 -177.3(2)
C64 C65 C71 C70 -164.2(3)
C65 C66 O68 C69 12.0(4)
C66 C61 C62 C63 1.4(4)
C66 C65 C71 C70 15.1(4)
C66 O68 C69 C70 -43.5(3)
C66 O68 C69 C72 -162.0(2)
C66 O68 C69 C73 79.8(3)
O67 C64 C65 C66 -178.1(2)
O67 C64 C65 C71 1.2(4)
O68 C69 C70 C71 61.4(3)
O68 C69 C73 C74 6.0(4)
O68 C69 C73 C78 -176.5(3)
C69 C70 C71 C65 -46.7(4)
C69 C73 C74 C75 176.7(3)
C69 C73 C78 C77 -177.8(3)
C70 C69 C73 C74 127.2(3)
C70 C69 C73 C78 -55.3(4)
C71 C65 C66 C61 -176.8(2)
C71 C65 C66 O68 3.4(4)
C72 C69 C70 C71 174.5(3)
C72 C69 C73 C74 -107.3(3)
C72 C69 C73 C78 70.3(4)
C73 C69 C70 C71 -60.4(4)
C73 C74 C75 C76 1.4(5)
C74 C73 C78 C77 -0.2(5)
C74 C75 C76 C77 -0.9(5)
C75 C76 C77 C78 -0.2(5)
C76 C77 C78 C73 0.7(5)
C78 C73 C74 C75 -0.9(4)
C79 C63 C64 C65 177.2(2)
C79 C63 C64 O67 -4.1(4)
C79 C80 C81A C82A 175.6(9)
C79 C80 C81A C83A -60.3(13)
C79 C80 C81B C82B -171.9(4)
C79 C80 C81B C83B 65.7(6)
C79 C91 C92 C93 -176.5(2)
C79 C91 C96 C95 175.0(2)
C79 C91 C96 O98 -4.3(4)
C80 C79 C91 C92 41.9(3)
C80 C79 C91 C96 -137.7(3)
C81A C80 C81B C82B 70.7(6)
C81A C80 C81B C83B -51.7(7)
C81B C80 C81A C82A -67.6(10)
C81B C80 C81A C83A 56.5(12)
C91 C79 C80 C81A 168.1(6)
C91 C79 C80 C81B 64.0(3)
C91 C92 C93 C94 0.3(4)
C91 C92 C93 C109 178.7(2)
C91 C96 O98 C99 -168.1(2)
C92 C91 C96 C95 -4.6(4)
C92 C91 C96 O98 176.0(2)
C92 C93 C94 C95 -2.6(4)
C92 C93 C94 O97 175.8(2)
C92 C93 C109 C0AA 84.6(3)
C92 C93 C109 C110 -44.1(4)
C93 C94 C95 C96 1.2(4)
C93 C94 C95 C101 -179.3(3)
C93 C109 C110 C111 -51.8(3)
C94 C93 C109 C0AA -97.1(3)
C94 C93 C109 C110 134.2(3)
C94 C95 C96 C91 2.6(4)
C94 C95 C96 O98 -178.2(2)
C94 C95 C101 C100 -163.4(3)
C95 C96 O98 C99 12.6(4)
C96 C91 C92 C93 3.1(4)
C96 C95 C101 C100 16.2(4)
C96 O98 C99 C100 -44.3(3)
C96 O98 C99 C102 -161.8(2)
C96 O98 C99 C103 80.1(3)
O97 C94 C95 C96 -177.4(2)
O97 C94 C95 C101 2.2(4)
O98 C99 C100 C101 62.3(3)
O98 C99 C103 C104 5.0(4)
O98 C99 C103 C108 -176.8(2)
C99 C100 C101 C95 -47.6(3)
C99 C103 C104 C105 176.9(3)
C99 C103 C108 C107 -178.4(3)
C100 C99 C103 C104 127.4(3)
C100 C99 C103 C108 -54.4(3)
C101 C95 C96 C91 -177.0(2)
C101 C95 C96 O98 2.3(4)
C102 C99 C100 C101 174.9(3)
C102 C99 C103 C104 -108.4(3)
C102 C99 C103 C108 69.7(3)
C103 C99 C100 C101 -61.2(3)
C103 C104 C105 C106 1.4(5)
C104 C103 C108 C107 -0.2(4)
C104 C105 C106 C107 -0.1(5)
C105 C106 C107 C108 -1.4(5)
C106 C107 C108 C103 1.5(5)
C108 C103 C104 C105 -1.3(4)
C109 C0AA C8AA C9AA -178.0(3)
C109 C0AA C4AA C7BA 176.3(3)
C109 C0AA C4AA O8 -2.7(4)
C109 C93 C94 C95 179.1(2)
C109 C93 C94 O97 -2.5(4)
C109 C110 C111 C112 -173.7(3)
C109 C110 C111 C113 -50.5(4)

loop_
_smtbx_masks_void_nr
_smtbx_masks_void_average_x
_smtbx_masks_void_average_y
_smtbx_masks_void_average_z
_smtbx_masks_void_volume
_smtbx_masks_void_count_electrons
1 -0.501 -0.544 0.000 1673.2 288.3
2 0.196 0.219 0.366 46.2 4.1
3 0.804 0.781 0.634 46.2 4.1
